data_7015478
loop_
_publ_author_name
'Tong, Fei'
'Sun, Zhen-Gang'
'Chen, Kai'
'Zhu, Yan-Yu'
'Wang, Wei-Nan'
'Jiao, Cheng-Qi'
'Wang, Cheng-Lin'
'Li, Chao'

_publ_section_title
;
 Hydrothermal synthesis, structures, and luminescent properties of
 zinc(II) and cadmium(II) phosphonates with a 3D framework structure
 using terephthalate as second linkers.
;
_journal_issue 18
_journal_name_full 'Dalton transactions (Cambridge, England : 2003)'
_journal_page_first 5059
_journal_page_last 5065
_journal_paper_doi 10.1039/c0dt01649g
_journal_volume 40
_journal_year 2011
_chemical_formula_sum 'C11 H14 Cd1.5 N O7 P'
_chemical_formula_weight 471.82
_chemical_name_systematic
;
?
;
_space_group_IT_number 2
_symmetry_cell_setting triclinic
_symmetry_space_group_name_Hall '-P 1'
_symmetry_space_group_name_H-M 'P -1'
_atom_sites_solution_hydrogens geom
_atom_sites_solution_primary direct
_atom_sites_solution_secondary difmap
_audit_creation_method SHELXL-97
_cell_angle_alpha 104.6280(10)
_cell_angle_beta 92.464(2)
_cell_angle_gamma 103.546(2)
_cell_formula_units_Z 2
_cell_length_a 7.7215(10)
_cell_length_b 9.2893(12)
_cell_length_c 9.7711(12)
_cell_measurement_reflns_used 2747
_cell_measurement_temperature 293(2)
_cell_measurement_theta_max 28.73
_cell_measurement_theta_min 2.34
_cell_volume 655.37(14)
_computing_cell_refinement 'Bruker SMART'
_computing_data_collection 'Bruker SMART'
_computing_data_reduction 'Bruker SHELXTL'
_computing_molecular_graphics 'Bruker SHELXTL'
_computing_structure_refinement 'SHELXL-97 (Sheldrick, 1997)'
_computing_structure_solution 'SHELXS-97 (Sheldrick, 1990)'
_diffrn_ambient_temperature 293(2)
_diffrn_measured_fraction_theta_full 0.967
_diffrn_measured_fraction_theta_max 0.967
_diffrn_measurement_device_type 'Smart Apex II CCD'
_diffrn_measurement_method 'omega scans'
_diffrn_radiation_monochromator graphite
_diffrn_radiation_source 'fine-focus sealed tube'
_diffrn_radiation_type MoK\a
_diffrn_radiation_wavelength 0.71073
_diffrn_reflns_av_R_equivalents 0.0146
_diffrn_reflns_av_sigmaI/netI 0.0275
_diffrn_reflns_limit_h_max 9
_diffrn_reflns_limit_h_min -5
_diffrn_reflns_limit_k_max 11
_diffrn_reflns_limit_k_min -11
_diffrn_reflns_limit_l_max 10
_diffrn_reflns_limit_l_min -12
_diffrn_reflns_number 3671
_diffrn_reflns_theta_full 26.49
_diffrn_reflns_theta_max 26.49
_diffrn_reflns_theta_min 2.17
_diffrn_standards_decay_% 0
_diffrn_standards_interval_count 0
_diffrn_standards_interval_time 0
_diffrn_standards_number 0
_exptl_absorpt_coefficient_mu 2.613
_exptl_absorpt_correction_T_max 0.5600
_exptl_absorpt_correction_T_min 0.5068
_exptl_absorpt_correction_type empirical
_exptl_absorpt_process_details sadabs
_exptl_crystal_colour colourless
_exptl_crystal_density_diffrn 2.391
_exptl_crystal_density_method 'not measured'
_exptl_crystal_description block
_exptl_crystal_F_000 460
_exptl_crystal_size_max 0.30
_exptl_crystal_size_mid 0.26
_exptl_crystal_size_min 0.25
_refine_diff_density_max 0.882
_refine_diff_density_min -2.418
_refine_diff_density_rms 0.141
_refine_ls_extinction_method none
_refine_ls_goodness_of_fit_ref 1.055
_refine_ls_hydrogen_treatment constr
_refine_ls_matrix_type full
_refine_ls_number_parameters 196
_refine_ls_number_reflns 2633
_refine_ls_number_restraints 0
_refine_ls_restrained_S_all 1.055
_refine_ls_R_factor_all 0.0332
_refine_ls_R_factor_gt 0.0310
_refine_ls_shift/su_max 0.001
_refine_ls_shift/su_mean 0.000
_refine_ls_structure_factor_coef Fsqd
_refine_ls_weighting_details 'calc w=1/[\s^2^(Fo^2^)+(0.0296P)^2^+3.0010P] where P=(Fo^2^+2Fc^2^)/3'
_refine_ls_weighting_scheme calc
_refine_ls_wR_factor_gt 0.0748
_refine_ls_wR_factor_ref 0.0762
_reflns_number_gt 2460
_reflns_number_total 2633
_reflns_threshold_expression >2sigma(I)
_cod_data_source_file c0dt01649g.txt
_cod_data_source_block szg159
_cod_depositor_comments
;
The following automatic conversions were performed:
'_symmetry_cell_setting' value 'Triclinic' changed to 'triclinic'
according to '/home/saulius/struct/CIF-dictionaries/cif_core.dic'
dictionary named 'cif_core.dic' version 2.4.1 from 2010-06-29.

Automatic conversion script
Id: cif_fix_enum 1555 2011-01-17 13:19:09Z saulius 
;
_cod_original_sg_symbol_H-M 'P-1 '
_cod_original_formula_sum 'C11 H14 Cd1.50 N O7 P'
_cod_database_code 7015478

loop_
_symmetry_equiv_pos_as_xyz
'x, y, z'
'-x, -y, -z'

loop_
_atom_site_label
_atom_site_type_symbol
_atom_site_fract_x
_atom_site_fract_y
_atom_site_fract_z
_atom_site_U_iso_or_equiv
_atom_site_adp_type
_atom_site_occupancy
_atom_site_symmetry_multiplicity
_atom_site_calc_flag
_atom_site_refinement_flags
_atom_site_disorder_assembly
_atom_site_disorder_group
Cd1 Cd 0.94887(4) 0.83825(3) -0.16213(3) 0.01600(10) Uani 1 1 d . . .
Cd2 Cd 1.5000 1.0000 0.0000 0.04554(19) Uani 1 2 d S . .
P1 P 1.14743(14) 0.78393(11) 0.07999(11) 0.0149(2) Uani 1 1 d . . .
O1 O 1.0530(4) 0.6588(3) -0.0523(3) 0.0225(6) Uani 1 1 d . . .
O2 O 1.0643(4) 0.9187(3) 0.0885(4) 0.0273(7) Uani 1 1 d . . .
O3 O 1.3490(4) 0.8273(4) 0.0898(3) 0.0260(7) Uani 1 1 d . . .
O4 O 0.3674(4) 0.2440(4) 0.1493(4) 0.0333(8) Uani 1 1 d . . .
O5 O 0.2435(5) 0.3833(4) 0.3124(4) 0.0389(9) Uani 1 1 d . . .
O6 O 1.0700(4) 0.8894(4) -0.3649(3) 0.0276(7) Uani 1 1 d . . .
O7 O 1.2735(4) 0.9323(4) -0.1860(3) 0.0234(6) Uani 1 1 d . . .
N1 N 0.9144(4) 0.6062(4) 0.2221(3) 0.0143(7) Uani 1 1 d . . .
H1C H 0.9055 0.5243 0.1471 0.017 Uiso 1 1 d R . .
C1 C 1.0982(5) 0.7103(5) 0.2352(4) 0.0199(8) Uani 1 1 d . . .
H1A H 1.1113 0.7960 0.3175 0.024 Uiso 1 1 d R . .
H1B H 1.1851 0.6556 0.2506 0.024 Uiso 1 1 d R . .
C2 C 0.7677(6) 0.6797(5) 0.1963(5) 0.0221(9) Uani 1 1 d . . .
H2A H 0.7852 0.7180 0.1141 0.027 Uiso 1 1 d R . .
H2B H 0.7698 0.7647 0.2768 0.027 Uiso 1 1 d R . .
C3 C 0.5881(6) 0.5623(6) 0.1734(6) 0.0284(10) Uani 1 1 d . . .
H3A H 0.5850 0.4822 0.0884 0.034 Uiso 1 1 d R . .
H3B H 0.4942 0.6104 0.1587 0.034 Uiso 1 1 d R . .
C4 C 0.5509(6) 0.4894(5) 0.2964(5) 0.0230(9) Uani 1 1 d . . .
H4A H 0.5360 0.5661 0.3785 0.028 Uiso 1 1 d R . .
C5 C 0.7094(6) 0.4281(5) 0.3311(5) 0.0202(8) Uani 1 1 d . . .
H5A H 0.7125 0.3407 0.2547 0.024 Uiso 1 1 d R . .
H5B H 0.6929 0.3943 0.4158 0.024 Uiso 1 1 d R . .
C6 C 0.8874(5) 0.5484(5) 0.3526(4) 0.0186(8) Uani 1 1 d . . .
H6A H 0.8886 0.6329 0.4333 0.022 Uiso 1 1 d R . .
H6B H 0.9837 0.5043 0.3710 0.022 Uiso 1 1 d R . .
C7 C 0.3764(6) 0.3634(5) 0.2506(5) 0.0249(9) Uani 1 1 d . . .
C8 C 1.2307(5) 0.9294(4) -0.3130(4) 0.0178(8) Uani 1 1 d . . .
C9 C 1.3718(5) 0.9694(4) -0.4077(4) 0.0168(8) Uani 1 1 d . . .
C10 C 1.5362(6) 0.9333(5) -0.3933(5) 0.0199(8) Uani 1 1 d . . .
H10B H 1.5944 0.9849 -0.2989 0.030 Uiso 1 1 d R . .
C11 C 1.3353(6) 1.0347(5) -0.5159(4) 0.0190(8) Uani 1 1 d . . .
H11C H 1.3063 1.1303 -0.4749 0.028 Uiso 1 1 d R . .

loop_
_atom_site_aniso_label
_atom_site_aniso_U_11
_atom_site_aniso_U_22
_atom_site_aniso_U_33
_atom_site_aniso_U_23
_atom_site_aniso_U_13
_atom_site_aniso_U_12
Cd1 0.01355(16) 0.01323(15) 0.01898(16) 0.00359(11) 0.00257(11) -0.00026(11)
Cd2 0.0184(3) 0.0743(4) 0.0408(3) 0.0430(3) -0.0103(2) -0.0214(3)
P1 0.0141(5) 0.0123(5) 0.0170(5) 0.0046(4) 0.0030(4) -0.0004(4)
O1 0.0262(16) 0.0163(14) 0.0200(15) 0.0011(12) 0.0013(13) -0.0002(12)
O2 0.0333(18) 0.0184(15) 0.0332(18) 0.0097(13) 0.0099(14) 0.0082(13)
O3 0.0156(15) 0.0347(18) 0.0298(17) 0.0186(14) 0.0036(13) -0.0007(13)
O4 0.0208(17) 0.0358(19) 0.0366(19) 0.0096(16) -0.0003(14) -0.0046(14)
O5 0.0195(17) 0.039(2) 0.047(2) 0.0043(17) 0.0032(16) -0.0054(15)
O6 0.0162(15) 0.0375(18) 0.0251(17) 0.0086(14) 0.0048(13) -0.0020(13)
O7 0.0187(15) 0.0329(17) 0.0198(15) 0.0130(13) 0.0035(12) 0.0023(13)
N1 0.0155(16) 0.0099(15) 0.0156(16) 0.0031(12) 0.0011(13) -0.0002(13)
C1 0.016(2) 0.018(2) 0.022(2) 0.0073(17) 0.0005(17) -0.0050(16)
C2 0.016(2) 0.020(2) 0.033(2) 0.0130(18) 0.0036(18) 0.0037(16)
C3 0.015(2) 0.032(2) 0.042(3) 0.022(2) -0.0001(19) 0.0013(18)
C4 0.016(2) 0.021(2) 0.028(2) 0.0056(18) 0.0022(17) -0.0025(16)
C5 0.018(2) 0.0174(19) 0.023(2) 0.0107(17) 0.0005(17) -0.0057(16)
C6 0.018(2) 0.021(2) 0.0159(19) 0.0090(16) 0.0003(16) -0.0012(16)
C7 0.020(2) 0.023(2) 0.031(2) 0.0163(19) -0.0032(19) -0.0040(17)
C8 0.016(2) 0.0137(18) 0.022(2) 0.0039(16) 0.0065(17) 0.0011(15)
C9 0.0156(19) 0.0148(18) 0.0171(19) 0.0031(15) 0.0025(16) -0.0007(15)
C10 0.019(2) 0.021(2) 0.018(2) 0.0065(16) -0.0002(16) 0.0003(16)
C11 0.018(2) 0.0172(19) 0.020(2) 0.0048(16) 0.0025(16) 0.0024(16)

loop_
_atom_type_symbol
_atom_type_description
_atom_type_scat_dispersion_real
_atom_type_scat_dispersion_imag
_atom_type_scat_source
C C 0.0033 0.0016 'International Tables Vol C Tables 4.2.6.8 and 6.1.1.4'
H H 0.0000 0.0000 'International Tables Vol C Tables 4.2.6.8 and 6.1.1.4'
Cd Cd -0.8075 1.2024 'International Tables Vol C Tables 4.2.6.8 and 6.1.1.4'
N N 0.0061 0.0033 'International Tables Vol C Tables 4.2.6.8 and 6.1.1.4'
O O 0.0106 0.0060 'International Tables Vol C Tables 4.2.6.8 and 6.1.1.4'
P P 0.1023 0.0942 'International Tables Vol C Tables 4.2.6.8 and 6.1.1.4'

loop_
_geom_angle_atom_site_label_1
_geom_angle_atom_site_label_2
_geom_angle_atom_site_label_3
_geom_angle
_geom_angle_site_symmetry_1
_geom_angle_site_symmetry_3
_geom_angle_publ_flag
O2 Cd1 O5 133.49(13) 2_775 2_665 ?
O2 Cd1 O6 89.16(12) 2_775 . ?
O5 Cd1 O6 87.51(12) 2_665 . ?
O2 Cd1 O4 89.67(12) 2_775 2_665 ?
O5 Cd1 O4 55.09(12) 2_665 2_665 ?
O6 Cd1 O4 123.16(12) . 2_665 ?
O2 Cd1 O2 75.46(12) 2_775 . ?
O5 Cd1 O2 134.81(12) 2_665 . ?
O6 Cd1 O2 132.88(11) . . ?
O4 Cd1 O2 101.38(11) 2_665 . ?
O2 Cd1 O1 135.23(11) 2_775 . ?
O5 Cd1 O1 84.74(12) 2_665 . ?
O6 Cd1 O1 119.55(11) . . ?
O4 Cd1 O1 99.74(11) 2_665 . ?
O2 Cd1 O1 59.78(10) . . ?
O2 Cd1 O7 88.56(11) 2_775 . ?
O5 Cd1 O7 124.72(11) 2_665 . ?
O6 Cd1 O7 53.82(10) . . ?
O4 Cd1 O7 176.52(11) 2_665 . ?
O2 Cd1 O7 81.07(10) . . ?
O1 Cd1 O7 83.62(10) . . ?
O2 Cd1 C7 113.56(13) 2_775 2_665 ?
O5 Cd1 C7 27.16(14) 2_665 2_665 ?
O6 Cd1 C7 106.99(13) . 2_665 ?
O4 Cd1 C7 27.97(13) 2_665 2_665 ?
O2 Cd1 C7 120.05(12) . 2_665 ?
O1 Cd1 C7 91.41(11) . 2_665 ?
O7 Cd1 C7 151.85(13) . 2_665 ?
O2 Cd1 C8 88.95(12) 2_775 . ?
O5 Cd1 C8 106.86(12) 2_665 . ?
O6 Cd1 C8 26.71(12) . . ?
O4 Cd1 C8 149.86(12) 2_665 . ?
O2 Cd1 C8 107.38(12) . . ?
O1 Cd1 C8 102.34(11) . . ?
O7 Cd1 C8 27.11(11) . . ?
C7 Cd1 C8 130.87(13) 2_665 . ?
O2 Cd1 P1 105.03(9) 2_775 . ?
O5 Cd1 P1 114.30(10) 2_665 . ?
O6 Cd1 P1 125.69(8) . . ?
O4 Cd1 P1 109.33(9) 2_665 . ?
O2 Cd1 P1 30.63(7) . . ?
O1 Cd1 P1 30.67(7) . . ?
O7 Cd1 P1 74.04(7) . . ?
C7 Cd1 P1 113.77(9) 2_665 . ?
C8 Cd1 P1 100.09(9) . . ?
O2 Cd1 Cd1 39.80(9) 2_775 2_775 ?
O5 Cd1 Cd1 151.72(9) 2_665 2_775 ?
O6 Cd1 Cd1 116.18(8) . 2_775 ?
O4 Cd1 Cd1 97.30(9) 2_665 2_775 ?
O2 Cd1 Cd1 35.66(7) . 2_775 ?
O1 Cd1 Cd1 95.44(7) . 2_775 ?
O7 Cd1 Cd1 83.23(7) . 2_775 ?
C7 Cd1 Cd1 124.88(11) 2_665 2_775 ?
C8 Cd1 Cd1 100.75(8) . 2_775 ?
P1 Cd1 Cd1 65.62(2) . 2_775 ?
O3 Cd2 O3 180.0 2_875 . ?
O3 Cd2 O7 89.98(11) 2_875 2_875 ?
O3 Cd2 O7 90.02(11) . 2_875 ?
O3 Cd2 O7 90.02(11) 2_875 . ?
O3 Cd2 O7 89.98(11) . . ?
O7 Cd2 O7 180.000(1) 2_875 . ?
O3 Cd2 O4 83.07(11) 2_875 1_665 ?
O3 Cd2 O4 96.93(11) . 1_665 ?
O7 Cd2 O4 88.16(11) 2_875 1_665 ?
O7 Cd2 O4 91.84(11) . 1_665 ?
O3 Cd2 O4 96.93(11) 2_875 2_765 ?
O3 Cd2 O4 83.07(11) . 2_765 ?
O7 Cd2 O4 91.84(11) 2_875 2_765 ?
O7 Cd2 O4 88.16(11) . 2_765 ?
O4 Cd2 O4 180.00(14) 1_665 2_765 ?
O3 Cd2 P1 22.85(8) 2_875 2_875 ?
O3 Cd2 P1 157.15(8) . 2_875 ?
O7 Cd2 P1 71.14(7) 2_875 2_875 ?
O7 Cd2 P1 108.86(7) . 2_875 ?
O4 Cd2 P1 95.32(7) 1_665 2_875 ?
O4 Cd2 P1 84.68(7) 2_765 2_875 ?
O3 Cd2 P1 157.15(8) 2_875 . ?
O3 Cd2 P1 22.85(8) . . ?
O7 Cd2 P1 108.86(7) 2_875 . ?
O7 Cd2 P1 71.14(7) . . ?
O4 Cd2 P1 84.68(7) 1_665 . ?
O4 Cd2 P1 95.32(7) 2_765 . ?
P1 Cd2 P1 180.0 2_875 . ?
O3 P1 O2 113.78(19) . . ?
O3 P1 O1 115.46(18) . . ?
O2 P1 O1 106.46(18) . . ?
O3 P1 C1 104.13(18) . . ?
O2 P1 C1 108.79(19) . . ?
O1 P1 C1 107.96(18) . . ?
O3 P1 Cd1 117.30(13) . . ?
O2 P1 Cd1 54.63(13) . . ?
O1 P1 Cd1 55.44(12) . . ?
C1 P1 Cd1 138.57(14) . . ?
O3 P1 Cd2 33.68(12) . . ?
O2 P1 Cd2 85.60(13) . . ?
O1 P1 Cd2 109.84(12) . . ?
C1 P1 Cd2 133.33(14) . . ?
Cd1 P1 Cd2 86.36(3) . . ?
P1 O1 Cd1 93.88(14) . . ?
P1 O2 Cd1 155.4(2) . 2_775 ?
P1 O2 Cd1 94.74(15) . . ?
Cd1 O2 Cd1 104.54(12) 2_775 . ?
P1 O3 Cd2 123.47(18) . . ?
C7 O4 Cd1 89.8(3) . 2_665 ?
C7 O4 Cd2 153.1(3) . 1_445 ?
Cd1 O4 Cd2 111.20(13) 2_665 1_445 ?
C7 O5 Cd1 93.6(3) . 2_665 ?
C8 O6 Cd1 96.4(3) . . ?
C8 O7 Cd2 147.1(3) . . ?
C8 O7 Cd1 88.6(2) . . ?
Cd2 O7 Cd1 123.98(12) . . ?
C2 N1 C1 113.4(3) . . ?
C2 N1 C6 109.5(3) . . ?
C1 N1 C6 110.6(3) . . ?
C2 N1 H1C 107.6 . . ?
C1 N1 H1C 107.7 . . ?
C6 N1 H1C 107.7 . . ?
N1 C1 P1 114.3(3) . . ?
N1 C1 H1A 108.5 . . ?
P1 C1 H1A 108.7 . . ?
N1 C1 H1B 108.8 . . ?
P1 C1 H1B 108.6 . . ?
H1A C1 H1B 107.6 . . ?
N1 C2 C3 109.5(3) . . ?
N1 C2 H2A 109.9 . . ?
C3 C2 H2A 109.8 . . ?
N1 C2 H2B 109.6 . . ?
C3 C2 H2B 109.6 . . ?
H2A C2 H2B 108.3 . . ?
C2 C3 C4 113.8(4) . . ?
C2 C3 H3A 108.5 . . ?
C4 C3 H3A 108.5 . . ?
C2 C3 H3B 109.2 . . ?
C4 C3 H3B 108.9 . . ?
H3A C3 H3B 107.7 . . ?
C5 C4 C7 112.7(4) . . ?
C5 C4 C3 109.3(4) . . ?
C7 C4 C3 107.2(4) . . ?
C5 C4 H4A 109.2 . . ?
C7 C4 H4A 109.2 . . ?
C3 C4 H4A 109.1 . . ?
C6 C5 C4 112.3(3) . . ?
C6 C5 H5A 109.1 . . ?
C4 C5 H5A 109.0 . . ?
C6 C5 H5B 109.3 . . ?
C4 C5 H5B 109.2 . . ?
H5A C5 H5B 107.9 . . ?
N1 C6 C5 110.3(3) . . ?
N1 C6 H6A 109.5 . . ?
C5 C6 H6A 109.6 . . ?
N1 C6 H6B 109.6 . . ?
C5 C6 H6B 109.7 . . ?
H6A C6 H6B 108.2 . . ?
O5 C7 O4 121.4(4) . . ?
O5 C7 C4 118.0(4) . . ?
O4 C7 C4 120.6(4) . . ?
O5 C7 Cd1 59.2(2) . 2_665 ?
O4 C7 Cd1 62.3(2) . 2_665 ?
C4 C7 Cd1 174.1(3) . 2_665 ?
O6 C8 O7 121.2(4) . . ?
O6 C8 C9 118.0(4) . . ?
O7 C8 C9 120.8(4) . . ?
O6 C8 Cd1 56.9(2) . . ?
O7 C8 Cd1 64.3(2) . . ?
C9 C8 Cd1 174.4(3) . . ?
C11 C9 C10 119.7(4) . . ?
C11 C9 C8 120.0(4) . . ?
C10 C9 C8 120.2(4) . . ?
C11 C10 C9 120.4(4) 2_874 . ?
C11 C10 H10B 105.5 2_874 . ?
C9 C10 H10B 109.1 . . ?
C10 C11 C9 120.0(4) 2_874 . ?
C10 C11 H11C 105.7 2_874 . ?
C9 C11 H11C 109.2 . . ?

loop_
_geom_bond_atom_site_label_1
_geom_bond_atom_site_label_2
_geom_bond_distance
_geom_bond_site_symmetry_2
_geom_bond_publ_flag
Cd1 O2 2.218(3) 2_775 ?
Cd1 O5 2.335(4) 2_665 ?
Cd1 O6 2.335(3) . ?
Cd1 O4 2.401(3) 2_665 ?
Cd1 O2 2.435(3) . ?
Cd1 O1 2.456(3) . ?
Cd1 O7 2.496(3) . ?
Cd1 C7 2.712(4) 2_665 ?
Cd1 C8 2.770(4) . ?
Cd1 P1 2.9758(11) . ?
Cd1 Cd1 3.6820(7) 2_775 ?
Cd2 O3 2.151(3) 2_875 ?
Cd2 O3 2.151(3) . ?
Cd2 O7 2.322(3) 2_875 ?
Cd2 O7 2.322(3) . ?
Cd2 O4 2.804(4) 1_665 ?
Cd2 O4 2.804(4) 2_765 ?
Cd2 P1 3.2352(10) 2_875 ?
Cd2 P1 3.2352(10) . ?
P1 O3 1.506(3) . ?
P1 O2 1.521(3) . ?
P1 O1 1.522(3) . ?
P1 C1 1.834(4) . ?
O2 Cd1 2.218(3) 2_775 ?
O4 C7 1.272(6) . ?
O4 Cd1 2.401(3) 2_665 ?
O4 Cd2 2.804(4) 1_445 ?
O5 C7 1.240(6) . ?
O5 Cd1 2.335(4) 2_665 ?
O6 C8 1.253(5) . ?
O7 C8 1.263(5) . ?
N1 C2 1.496(5) . ?
N1 C1 1.498(5) . ?
N1 C6 1.508(5) . ?
N1 H1C 0.9000 . ?
C1 H1A 0.9600 . ?
C1 H1B 0.9600 . ?
C2 C3 1.518(6) . ?
C2 H2A 0.9600 . ?
C2 H2B 0.9600 . ?
C3 C4 1.528(6) . ?
C3 H3A 0.9599 . ?
C3 H3B 0.9600 . ?
C4 C5 1.525(6) . ?
C4 C7 1.527(6) . ?
C4 H4A 0.9599 . ?
C5 C6 1.523(5) . ?
C5 H5A 0.9599 . ?
C5 H5B 0.9601 . ?
C6 H6A 0.9600 . ?
C6 H6B 0.9600 . ?
C7 Cd1 2.712(4) 2_665 ?
C8 C9 1.500(5) . ?
C9 C11 1.394(6) . ?
C9 C10 1.397(6) . ?
C10 C11 1.389(6) 2_874 ?
C10 H10B 0.9600 . ?
C11 C10 1.389(6) 2_874 ?
C11 H11C 0.9600 . ?

loop_
_geom_torsion_atom_site_label_1
_geom_torsion_atom_site_label_2
_geom_torsion_atom_site_label_3
_geom_torsion_atom_site_label_4
_geom_torsion
_geom_torsion_site_symmetry_1
_geom_torsion_site_symmetry_2
_geom_torsion_site_symmetry_3
_geom_torsion_site_symmetry_4
_geom_torsion_publ_flag
O2 Cd1 P1 O3 -85.44(18) 2_775 . . . ?
O5 Cd1 P1 O3 119.99(18) 2_665 . . . ?
O6 Cd1 P1 O3 14.59(19) . . . . ?
O4 Cd1 P1 O3 179.52(18) 2_665 . . . ?
O2 Cd1 P1 O3 -101.0(2) . . . . ?
O1 Cd1 P1 O3 103.4(2) . . . . ?
O7 Cd1 P1 O3 -1.40(17) . . . . ?
C7 Cd1 P1 O3 149.77(19) 2_665 . . . ?
C8 Cd1 P1 O3 6.19(18) . . . . ?
Cd1 Cd1 P1 O3 -91.12(16) 2_775 . . . ?
O2 Cd1 P1 O2 15.5(2) 2_775 . . . ?
O5 Cd1 P1 O2 -139.05(18) 2_665 . . . ?
O6 Cd1 P1 O2 115.55(18) . . . . ?
O4 Cd1 P1 O2 -79.52(18) 2_665 . . . ?
O1 Cd1 P1 O2 -155.6(2) . . . . ?
O7 Cd1 P1 O2 99.55(17) . . . . ?
C7 Cd1 P1 O2 -109.27(19) 2_665 . . . ?
C8 Cd1 P1 O2 107.15(17) . . . . ?
Cd1 Cd1 P1 O2 9.84(15) 2_775 . . . ?
O2 Cd1 P1 O1 171.16(17) 2_775 . . . ?
O5 Cd1 P1 O1 16.59(17) 2_665 . . . ?
O6 Cd1 P1 O1 -88.81(18) . . . . ?
O4 Cd1 P1 O1 76.12(17) 2_665 . . . ?
O2 Cd1 P1 O1 155.6(2) . . . . ?
O7 Cd1 P1 O1 -104.81(16) . . . . ?
C7 Cd1 P1 O1 46.37(18) 2_665 . . . ?
C8 Cd1 P1 O1 -97.21(16) . . . . ?
Cd1 Cd1 P1 O1 165.48(15) 2_775 . . . ?
O2 Cd1 P1 C1 93.5(2) 2_775 . . . ?
O5 Cd1 P1 C1 -61.0(2) 2_665 . . . ?
O6 Cd1 P1 C1 -166.4(2) . . . . ?
O4 Cd1 P1 C1 -1.5(2) 2_665 . . . ?
O2 Cd1 P1 C1 78.0(3) . . . . ?
O1 Cd1 P1 C1 -77.6(3) . . . . ?
O7 Cd1 P1 C1 177.6(2) . . . . ?
C7 Cd1 P1 C1 -31.2(2) 2_665 . . . ?
C8 Cd1 P1 C1 -174.8(2) . . . . ?
Cd1 Cd1 P1 C1 87.9(2) 2_775 . . . ?
O2 Cd1 P1 Cd2 -71.67(9) 2_775 . . . ?
O5 Cd1 P1 Cd2 133.77(10) 2_665 . . . ?
O6 Cd1 P1 Cd2 28.37(11) . . . . ?
O4 Cd1 P1 Cd2 -166.70(9) 2_665 . . . ?
O2 Cd1 P1 Cd2 -87.18(15) . . . . ?
O1 Cd1 P1 Cd2 117.18(15) . . . . ?
O7 Cd1 P1 Cd2 12.37(8) . . . . ?
C7 Cd1 P1 Cd2 163.55(12) 2_665 . . . ?
C8 Cd1 P1 Cd2 19.97(8) . . . . ?
Cd1 Cd1 P1 Cd2 -77.344(19) 2_775 . . . ?
O3 Cd2 P1 O3 180.0 2_875 . . . ?
O7 Cd2 P1 O3 -36.0(3) 2_875 . . . ?
O7 Cd2 P1 O3 144.0(3) . . . . ?
O4 Cd2 P1 O3 -122.2(2) 1_665 . . . ?
O4 Cd2 P1 O3 57.8(2) 2_765 . . . ?
P1 Cd2 P1 O3 157(100) 2_875 . . . ?
O3 Cd2 P1 O2 -32.3(3) 2_875 . . . ?
O3 Cd2 P1 O2 147.7(3) . . . . ?
O7 Cd2 P1 O2 111.70(16) 2_875 . . . ?
O7 Cd2 P1 O2 -68.30(16) . . . . ?
O4 Cd2 P1 O2 25.47(15) 1_665 . . . ?
O4 Cd2 P1 O2 -154.53(15) 2_765 . . . ?
P1 Cd2 P1 O2 -55(100) 2_875 . . . ?
O3 Cd2 P1 O1 73.6(3) 2_875 . . . ?
O3 Cd2 P1 O1 -106.4(3) . . . . ?
O7 Cd2 P1 O1 -142.38(15) 2_875 . . . ?
O7 Cd2 P1 O1 37.62(15) . . . . ?
O4 Cd2 P1 O1 131.39(15) 1_665 . . . ?
O4 Cd2 P1 O1 -48.61(15) 2_765 . . . ?
P1 Cd2 P1 O1 51(100) 2_875 . . . ?
O3 Cd2 P1 C1 -144.1(3) 2_875 . . . ?
O3 Cd2 P1 C1 35.9(3) . . . . ?
O7 Cd2 P1 C1 -0.1(2) 2_875 . . . ?
O7 Cd2 P1 C1 179.9(2) . . . . ?
O4 Cd2 P1 C1 -86.3(2) 1_665 . . . ?
O4 Cd2 P1 C1 93.7(2) 2_765 . . . ?
P1 Cd2 P1 C1 -167(100) 2_875 . . . ?
O3 Cd2 P1 Cd1 22.4(2) 2_875 . . . ?
O3 Cd2 P1 Cd1 -157.6(2) . . . . ?
O7 Cd2 P1 Cd1 166.47(8) 2_875 . . . ?
O7 Cd2 P1 Cd1 -13.53(8) . . . . ?
O4 Cd2 P1 Cd1 80.24(7) 1_665 . . . ?
O4 Cd2 P1 Cd1 -99.76(7) 2_765 . . . ?
P1 Cd2 P1 Cd1 0(100) 2_875 . . . ?
O3 P1 O1 Cd1 -106.80(16) . . . . ?
O2 P1 O1 Cd1 20.53(17) . . . . ?
C1 P1 O1 Cd1 137.20(16) . . . . ?
Cd2 P1 O1 Cd1 -70.70(11) . . . . ?
O2 Cd1 O1 P1 -12.2(2) 2_775 . . . ?
O5 Cd1 O1 P1 -164.85(16) 2_665 . . . ?
O6 Cd1 O1 P1 111.02(15) . . . . ?
O4 Cd1 O1 P1 -111.65(15) 2_665 . . . ?
O2 Cd1 O1 P1 -14.08(12) . . . . ?
O7 Cd1 O1 P1 69.28(14) . . . . ?
C7 Cd1 O1 P1 -138.50(16) 2_665 . . . ?
C8 Cd1 O1 P1 89.01(15) . . . . ?
Cd1 Cd1 O1 P1 -13.26(13) 2_775 . . . ?
O3 P1 O2 Cd1 -34.1(5) . . . 2_775 ?
O1 P1 O2 Cd1 -162.5(4) . . . 2_775 ?
C1 P1 O2 Cd1 81.4(5) . . . 2_775 ?
Cd1 P1 O2 Cd1 -141.7(5) . . . 2_775 ?
Cd2 P1 O2 Cd1 -53.1(5) . . . 2_775 ?
O3 P1 O2 Cd1 107.57(17) . . . . ?
O1 P1 O2 Cd1 -20.75(18) . . . . ?
C1 P1 O2 Cd1 -136.86(15) . . . . ?
Cd2 P1 O2 Cd1 88.66(9) . . . . ?
O2 Cd1 O2 P1 -164.5(2) 2_775 . . . ?
O5 Cd1 O2 P1 57.3(2) 2_665 . . . ?
O6 Cd1 O2 P1 -89.67(19) . . . . ?
O4 Cd1 O2 P1 108.82(16) 2_665 . . . ?
O1 Cd1 O2 P1 14.09(12) . . . . ?
O7 Cd1 O2 P1 -73.69(15) . . . . ?
C7 Cd1 O2 P1 86.39(18) 2_665 . . . ?
C8 Cd1 O2 P1 -80.32(16) . . . . ?
Cd1 Cd1 O2 P1 -164.5(2) 2_775 . . . ?
O2 Cd1 O2 Cd1 0.0 2_775 . . 2_775 ?
O5 Cd1 O2 Cd1 -138.13(14) 2_665 . . 2_775 ?
O6 Cd1 O2 Cd1 74.85(18) . . . 2_775 ?
O4 Cd1 O2 Cd1 -86.66(14) 2_665 . . 2_775 ?
O1 Cd1 O2 Cd1 178.61(17) . . . 2_775 ?
O7 Cd1 O2 Cd1 90.83(13) . . . 2_775 ?
C7 Cd1 O2 Cd1 -109.09(15) 2_665 . . 2_775 ?
C8 Cd1 O2 Cd1 84.20(14) . . . 2_775 ?
P1 Cd1 O2 Cd1 164.5(2) . . . 2_775 ?
O2 P1 O3 Cd2 -35.6(3) . . . . ?
O1 P1 O3 Cd2 87.9(3) . . . . ?
C1 P1 O3 Cd2 -153.9(2) . . . . ?
Cd1 P1 O3 Cd2 25.4(3) . . . . ?
O3 Cd2 O3 P1 -102(100) 2_875 . . . ?
O7 Cd2 O3 P1 146.2(2) 2_875 . . . ?
O7 Cd2 O3 P1 -33.8(2) . . . . ?
O4 Cd2 O3 P1 58.1(2) 1_665 . . . ?
O4 Cd2 O3 P1 -121.9(2) 2_765 . . . ?
P1 Cd2 O3 P1 180.0 2_875 . . . ?
O2 Cd1 O6 C8 89.3(3) 2_775 . . . ?
O5 Cd1 O6 C8 -137.1(3) 2_665 . . . ?
O4 Cd1 O6 C8 178.4(2) 2_665 . . . ?
O2 Cd1 O6 C8 20.2(3) . . . . ?
O1 Cd1 O6 C8 -54.6(3) . . . . ?
O7 Cd1 O6 C8 0.5(2) . . . . ?
C7 Cd1 O6 C8 -156.2(3) 2_665 . . . ?
P1 Cd1 O6 C8 -18.7(3) . . . . ?
Cd1 Cd1 O6 C8 59.0(3) 2_775 . . . ?
O3 Cd2 O7 C8 24.6(5) 2_875 . . . ?
O3 Cd2 O7 C8 -155.4(5) . . . . ?
O7 Cd2 O7 C8 -10(100) 2_875 . . . ?
O4 Cd2 O7 C8 107.6(5) 1_665 . . . ?
O4 Cd2 O7 C8 -72.4(5) 2_765 . . . ?
P1 Cd2 O7 C8 11.4(5) 2_875 . . . ?
P1 Cd2 O7 C8 -168.6(5) . . . . ?
O3 Cd2 O7 Cd1 -147.19(17) 2_875 . . . ?
O3 Cd2 O7 Cd1 32.81(17) . . . . ?
O7 Cd2 O7 Cd1 178(100) 2_875 . . . ?
O4 Cd2 O7 Cd1 -64.12(16) 1_665 . . . ?
O4 Cd2 O7 Cd1 115.88(16) 2_765 . . . ?
P1 Cd2 O7 Cd1 -160.38(12) 2_875 . . . ?
P1 Cd2 O7 Cd1 19.62(12) . . . . ?
O2 Cd1 O7 C8 -90.5(2) 2_775 . . . ?
O5 Cd1 O7 C8 54.6(3) 2_665 . . . ?
O6 Cd1 O7 C8 -0.5(2) . . . . ?
O4 Cd1 O7 C8 -31.1(19) 2_665 . . . ?
O2 Cd1 O7 C8 -166.0(2) . . . . ?
O1 Cd1 O7 C8 133.7(2) . . . . ?
C7 Cd1 O7 C8 52.7(4) 2_665 . . . ?
P1 Cd1 O7 C8 163.4(2) . . . . ?
Cd1 Cd1 O7 C8 -130.1(2) 2_775 . . . ?
O2 Cd1 O7 Cd2 85.02(17) 2_775 . . . ?
O5 Cd1 O7 Cd2 -129.87(17) 2_665 . . . ?
O6 Cd1 O7 Cd2 175.0(2) . . . . ?
O4 Cd1 O7 Cd2 144.4(18) 2_665 . . . ?
O2 Cd1 O7 Cd2 9.51(15) . . . . ?
O1 Cd1 O7 Cd2 -50.82(15) . . . . ?
C7 Cd1 O7 Cd2 -131.8(2) 2_665 . . . ?
C8 Cd1 O7 Cd2 175.5(3) . . . . ?
P1 Cd1 O7 Cd2 -21.06(13) . . . . ?
Cd1 Cd1 O7 Cd2 45.46(14) 2_775 . . . ?
C2 N1 C1 P1 -57.8(4) . . . . ?
C6 N1 C1 P1 178.6(3) . . . . ?
O3 P1 C1 N1 -157.8(3) . . . . ?
O2 P1 C1 N1 80.5(3) . . . . ?
O1 P1 C1 N1 -34.6(3) . . . . ?
Cd1 P1 C1 N1 23.1(4) . . . . ?
Cd2 P1 C1 N1 -177.41(18) . . . . ?
C1 N1 C2 C3 175.7(4) . . . . ?
C6 N1 C2 C3 -60.1(4) . . . . ?
N1 C2 C3 C4 56.9(5) . . . . ?
C2 C3 C4 C5 -51.7(5) . . . . ?
C2 C3 C4 C7 -174.2(4) . . . . ?
C7 C4 C5 C6 170.5(4) . . . . ?
C3 C4 C5 C6 51.3(5) . . . . ?
C2 N1 C6 C5 61.0(4) . . . . ?
C1 N1 C6 C5 -173.2(3) . . . . ?
C4 C5 C6 N1 -57.3(5) . . . . ?
Cd1 O5 C7 O4 -4.1(5) 2_665 . . . ?
Cd1 O5 C7 C4 174.0(3) 2_665 . . . ?
Cd1 O4 C7 O5 3.9(5) 2_665 . . . ?
Cd2 O4 C7 O5 -138.3(5) 1_445 . . . ?
Cd1 O4 C7 C4 -174.1(4) 2_665 . . . ?
Cd2 O4 C7 C4 43.7(8) 1_445 . . . ?
Cd2 O4 C7 Cd1 -142.2(6) 1_445 . . 2_665 ?
C5 C4 C7 O5 128.0(4) . . . . ?
C3 C4 C7 O5 -111.6(5) . . . . ?
C5 C4 C7 O4 -53.9(6) . . . . ?
C3 C4 C7 O4 66.4(5) . . . . ?
C5 C4 C7 Cd1 -172(3) . . . 2_665 ?
C3 C4 C7 Cd1 -51(3) . . . 2_665 ?
Cd1 O6 C8 O7 -0.9(4) . . . . ?
Cd1 O6 C8 C9 177.2(3) . . . . ?
Cd2 O7 C8 O6 -172.3(3) . . . . ?
Cd1 O7 C8 O6 0.9(4) . . . . ?
Cd2 O7 C8 C9 9.6(7) . . . . ?
Cd1 O7 C8 C9 -177.2(3) . . . . ?
Cd2 O7 C8 Cd1 -173.2(5) . . . . ?
O2 Cd1 C8 O6 -90.2(3) 2_775 . . . ?
O5 Cd1 C8 O6 45.3(3) 2_665 . . . ?
O4 Cd1 C8 O6 -2.7(4) 2_665 . . . ?
O2 Cd1 C8 O6 -164.6(2) . . . . ?
O1 Cd1 C8 O6 133.5(3) . . . . ?
O7 Cd1 C8 O6 -179.1(4) . . . . ?
C7 Cd1 C8 O6 30.6(3) 2_665 . . . ?
P1 Cd1 C8 O6 164.7(2) . . . . ?
Cd1 Cd1 C8 O6 -128.4(2) 2_775 . . . ?
O2 Cd1 C8 O7 88.9(2) 2_775 . . . ?
O5 Cd1 C8 O7 -135.6(2) 2_665 . . . ?
O6 Cd1 C8 O7 179.1(4) . . . . ?
O4 Cd1 C8 O7 176.4(2) 2_665 . . . ?
O2 Cd1 C8 O7 14.5(3) . . . . ?
O1 Cd1 C8 O7 -47.4(2) . . . . ?
C7 Cd1 C8 O7 -150.3(2) 2_665 . . . ?
P1 Cd1 C8 O7 -16.2(2) . . . . ?
Cd1 Cd1 C8 O7 50.7(2) 2_775 . . . ?
O2 Cd1 C8 C9 -116(3) 2_775 . . . ?
O5 Cd1 C8 C9 19(3) 2_665 . . . ?
O6 Cd1 C8 C9 -26(3) . . . . ?
O4 Cd1 C8 C9 -29(3) 2_665 . . . ?
O2 Cd1 C8 C9 169(3) . . . . ?
O1 Cd1 C8 C9 107(3) . . . . ?
O7 Cd1 C8 C9 155(3) . . . . ?
C7 Cd1 C8 C9 5(3) 2_665 . . . ?
P1 Cd1 C8 C9 139(3) . . . . ?
Cd1 Cd1 C8 C9 -155(3) 2_775 . . . ?
O6 C8 C9 C11 31.6(6) . . . . ?
O7 C8 C9 C11 -150.2(4) . . . . ?
Cd1 C8 C9 C11 56(3) . . . . ?
O6 C8 C9 C10 -144.7(4) . . . . ?
O7 C8 C9 C10 33.4(6) . . . . ?
Cd1 C8 C9 C10 -120(3) . . . . ?
C11 C9 C10 C11 1.4(7) . . . 2_874 ?
C8 C9 C10 C11 177.8(4) . . . 2_874 ?
C10 C9 C11 C10 -1.4(7) . . . 2_874 ?
C8 C9 C11 C10 -177.8(4) . . . 2_874 ?
